data_4100155
_journal_name_full 'Journal of the American Chemical Society'
_journal_paper_doi 10.1021/ja042655w
_journal_year 2005
_chemical_formula_moiety '[C31 H56 B Mn2 N8 O6]2+ , 2 (ClO4)-, H2O'
_chemical_formula_sum 'C31 H58 B Cl2 Mn2 N8 O15'
_chemical_formula_weight 974.44
_space_group_IT_number 2
_symmetry_cell_setting triclinic
_symmetry_space_group_name_Hall '-P 1'
_symmetry_space_group_name_H-M 'P -1'
_cell_angle_alpha 101.11(2)
_cell_angle_beta 108.28(2)
_cell_angle_gamma 103.46(2)
_cell_formula_units_Z 2
_cell_length_a 11.311(2)
_cell_length_b 12.638(2)
_cell_length_c 16.855(3)
_cell_measurement_temperature 100(2)
_cell_volume 2130.9(6)
_diffrn_ambient_temperature 100(2)
_exptl_crystal_density_diffrn 1.519
_cod_depositor_comments
;
The following automatic conversions were performed:
'_symmetry_cell_setting' value 'Triclinic' changed to 'triclinic'
according to '/home/saulius/struct/CIF-dictionaries/cif_core.dic'
dictionary named 'cif_core.dic' version 2.4.1 from 2010-06-29.

Automatic conversion script
Id: cif_fix_enum 1527 2010-12-29 10:47:43Z saulius 
;
_cod_database_code 4100155

loop_
_symmetry_equiv_pos_as_xyz
'x, y, z'
'-x, -y, -z'

loop_
_atom_site_label
_atom_site_type_symbol
_atom_site_fract_x
_atom_site_fract_y
_atom_site_fract_z
_atom_site_U_iso_or_equiv
_atom_site_adp_type
_atom_site_occupancy
_atom_site_calc_flag
_atom_site_refinement_flags
_atom_site_disorder_assembly
_atom_site_disorder_group
Mn1 Mn 0.15534(14) 0.52767(13) -0.67849(9) 0.0255(4) Uani 1 d . . .
Mn2 Mn 0.14461(14) 0.32421(13) -0.67197(9) 0.0259(4) Uani 1 d . . .
O1 O 0.0277(6) 0.4013(5) -0.6909(4) 0.0268(16) Uani 1 d . . .
O2 O 0.2535(6) 0.4373(5) -0.6922(4) 0.0252(16) Uani 1 d . . .
N1 N 0.2680(7) 0.2251(7) -0.6634(5) 0.028(2) Uani 1 d . . .
N4 N 0.0619(7) 0.2302(7) -0.8039(5) 0.027(2) Uani 1 d . . .
N7 N 0.0202(7) 0.1851(7) -0.6574(5) 0.026(2) Uani 1 d . . .
N12 N 0.0849(7) 0.5084(7) -0.8135(5) 0.029(2) Uani 1 d . . .
N15 N 0.0421(7) 0.6367(7) -0.6770(5) 0.0234(19) Uani 1 d . . .
N18 N 0.2958(7) 0.6738(6) -0.6727(5) 0.0244(19) Uani 1 d . . .
C2 C 0.2430(10) 0.1541(9) -0.7540(6) 0.034(3) Uani 1 d . . .
H2A H 0.3276 0.1518 -0.7584 0.040 Uiso 1 calc R . .
H2B H 0.1892 0.0754 -0.7638 0.040 Uiso 1 calc R . .
C3 C 0.1731(10) 0.2016(9) -0.8234(6) 0.034(3) Uani 1 d . . .
H3A H 0.2348 0.2707 -0.8244 0.041 Uiso 1 calc R . .
H3B H 0.1392 0.1450 -0.8813 0.041 Uiso 1 calc R . .
C5 C -0.0430(9) 0.1211(9) -0.8156(6) 0.032(3) Uani 1 d . . .
H5A H -0.1159 0.1005 -0.8727 0.039 Uiso 1 calc R . .
H5B H -0.0051 0.0581 -0.8141 0.039 Uiso 1 calc R . .
C6 C -0.0936(9) 0.1401(9) -0.7429(6) 0.031(3) Uani 1 d . . .
H6A H -0.1432 0.1950 -0.7496 0.038 Uiso 1 calc R . .
H6B H -0.1535 0.0676 -0.7452 0.038 Uiso 1 calc R . .
C8 C 0.0879(9) 0.0986(8) -0.6391(6) 0.029(2) Uani 1 d . . .
H8A H 0.0576 0.0349 -0.6928 0.035 Uiso 1 calc R . .
H8B H 0.0660 0.0677 -0.5940 0.035 Uiso 1 calc R . .
C9 C 0.2358(9) 0.1535(9) -0.6076(6) 0.032(3) Uani 1 d . . .
H9A H 0.2696 0.2011 -0.5464 0.038 Uiso 1 calc R . .
H9B H 0.2788 0.0937 -0.6098 0.038 Uiso 1 calc R . .
C10 C -0.0029(10) 0.2890(8) -0.8655(6) 0.030(3) Uani 1 d . . .
H10A H -0.0772 0.3025 -0.8506 0.036 Uiso 1 calc R . .
H10B H -0.0410 0.2350 -0.9248 0.036 Uiso 1 calc R . .
C11 C 0.0752(9) 0.3996(8) -0.8707(6) 0.028(2) Uani 1 d . . .
H11A H 0.1657 0.3972 -0.8596 0.033 Uiso 1 calc R . .
H11B H 0.0382 0.4019 -0.9317 0.033 Uiso 1 calc R . .
C13 C -0.0458(10) 0.5255(9) -0.8314(6) 0.033(3) Uani 1 d . . .
H13A H -0.1074 0.4591 -0.8269 0.040 Uiso 1 calc R . .
H13B H -0.0809 0.5309 -0.8917 0.040 Uiso 1 calc R . .
C14 C -0.0369(9) 0.6317(9) -0.7682(6) 0.028(2) Uani 1 d . . .
H14A H 0.0049 0.6993 -0.7829 0.034 Uiso 1 calc R . .
H14B H -0.1261 0.6324 -0.7726 0.034 Uiso 1 calc R . .
C16 C 0.1389(9) 0.7513(8) -0.6269(6) 0.031(3) Uani 1 d . . .
H16A H 0.1752 0.7557 -0.5643 0.037 Uiso 1 calc R . .
H16B H 0.0945 0.8099 -0.6328 0.037 Uiso 1 calc R . .
C17 C 0.2478(9) 0.7738(8) -0.6599(6) 0.029(2) Uani 1 d . . .
H17A H 0.2163 0.7916 -0.7160 0.035 Uiso 1 calc R . .
H17B H 0.3211 0.8407 -0.6177 0.035 Uiso 1 calc R . .
C19 C 0.3117(9) 0.6433(9) -0.7602(6) 0.032(3) Uani 1 d . . .
H19A H 0.3659 0.7110 -0.7683 0.039 Uiso 1 calc R . .
H19B H 0.3549 0.5838 -0.7626 0.039 Uiso 1 calc R . .
C20 C 0.1776(9) 0.6011(8) -0.8293(6) 0.028(2) Uani 1 d . . .
H20A H 0.1834 0.5720 -0.8864 0.034 Uiso 1 calc R . .
H20B H 0.1417 0.6652 -0.8322 0.034 Uiso 1 calc R . .
C21 C 0.4076(9) 0.2970(9) -0.6220(7) 0.035(3) Uani 1 d . . .
H21A H 0.4278 0.3436 -0.6592 0.052 Uiso 1 calc R . .
H21B H 0.4639 0.2484 -0.6146 0.052 Uiso 1 calc R . .
H21C H 0.4233 0.3466 -0.5648 0.052 Uiso 1 calc R . .
C22 C -0.0248(10) 0.2207(9) -0.5857(6) 0.034(3) Uani 1 d . . .
H22A H 0.0503 0.2501 -0.5300 0.051 Uiso 1 calc R . .
H22B H -0.0895 0.1553 -0.5841 0.051 Uiso 1 calc R . .
H22C H -0.0649 0.2802 -0.5958 0.051 Uiso 1 calc R . .
C23 C -0.0482(9) 0.6042(9) -0.6314(6) 0.033(3) Uani 1 d . . .
H23A H -0.1117 0.5288 -0.6647 0.049 Uiso 1 calc R . .
H23B H -0.0950 0.6599 -0.6265 0.049 Uiso 1 calc R . .
H23C H 0.0026 0.6025 -0.5729 0.049 Uiso 1 calc R . .
C24 C 0.4242(9) 0.6939(9) -0.6020(7) 0.036(3) Uani 1 d . . .
H24A H 0.4535 0.6271 -0.6119 0.055 Uiso 1 calc R . .
H24B H 0.4142 0.7074 -0.5455 0.055 Uiso 1 calc R . .
H24C H 0.4893 0.7604 -0.6020 0.055 Uiso 1 calc R . .
B31 B 0.2420(10) 0.4931(10) -0.5142(7) 0.020(3) Uani 1 d . . .
O31 O 0.2201(6) 0.5727(5) -0.5579(4) 0.0287(17) Uani 1 d . . .
O32 O 0.2190(6) 0.3825(5) -0.5514(4) 0.0253(16) Uani 1 d . . .
C32 C 0.2984(9) 0.5404(8) -0.4099(6) 0.020(2) Uani 1 d . . .
C33 C 0.3041(8) 0.6476(9) -0.3674(6) 0.026(2) Uani 1 d . . .
H33 H 0.2731 0.6939 -0.4019 0.031 Uiso 1 calc R . .
C34 C 0.3521(8) 0.6913(8) -0.2777(6) 0.025(2) Uani 1 d . . .
H34 H 0.3516 0.7646 -0.2510 0.030 Uiso 1 calc R . .
C35 C 0.4025(9) 0.6224(9) -0.2269(6) 0.027(2) Uani 1 d . . .
C36 C 0.4000(9) 0.5160(8) -0.2683(6) 0.022(2) Uani 1 d . . .
H36 H 0.4350 0.4707 -0.2343 0.026 Uiso 1 calc R . .
C37 C 0.3482(9) 0.4746(8) -0.3570(6) 0.026(2) Uani 1 d . . .
H37 H 0.3456 0.4002 -0.3837 0.032 Uiso 1 calc R . .
C38 C 0.4581(9) 0.6696(9) -0.1313(6) 0.026(2) Uani 1 d . . .
N39 N 0.4160(8) 0.7382(7) -0.0826(5) 0.031(2) Uani 1 d . . .
O39 O 0.3184(7) 0.7745(6) -0.1111(4) 0.0389(19) Uani 1 d . . .
C40 C 0.4832(10) 0.7572(9) 0.0137(6) 0.033(3) Uani 1 d . . .
C41 C 0.6084(10) 0.7263(9) 0.0141(6) 0.035(3) Uani 1 d . . .
N42 N 0.5616(8) 0.6488(7) -0.0770(5) 0.029(2) Uani 1 d . . .
O42 O 0.6297(7) 0.5890(6) -0.1003(4) 0.0364(18) Uani 1 d . . .
C43 C 0.3882(11) 0.6723(10) 0.0389(7) 0.043(3) Uani 1 d . . .
H43A H 0.3729 0.5946 0.0053 0.064 Uiso 1 calc R . .
H43B H 0.3046 0.6885 0.0258 0.064 Uiso 1 calc R . .
H43C H 0.4270 0.6803 0.1013 0.064 Uiso 1 calc R . .
C44 C 0.5090(11) 0.8789(9) 0.0644(6) 0.041(3) Uani 1 d . . .
H44A H 0.4255 0.8914 0.0610 0.062 Uiso 1 calc R . .
H44B H 0.5539 0.9312 0.0393 0.062 Uiso 1 calc R . .
H44C H 0.5642 0.8925 0.1255 0.062 Uiso 1 calc R . .
C45 C 0.6554(11) 0.6587(10) 0.0778(6) 0.042(3) Uani 1 d . . .
H45A H 0.5810 0.5948 0.0710 0.063 Uiso 1 calc R . .
H45B H 0.6923 0.7084 0.1378 0.063 Uiso 1 calc R . .
H45C H 0.7227 0.6297 0.0651 0.063 Uiso 1 calc R . .
C46 C 0.7222(10) 0.8245(10) 0.0243(7) 0.043(3) Uani 1 d . . .
H46A H 0.6920 0.8675 -0.0161 0.065 Uiso 1 calc R . .
H46B H 0.7895 0.7958 0.0115 0.065 Uiso 1 calc R . .
H46C H 0.7593 0.8742 0.0844 0.065 Uiso 1 calc R . .
Cl1 Cl 0.0903(3) 0.8517(2) 0.10907(17) 0.0369(7) Uani 1 d . . .
O11 O 0.0723(8) 0.8853(6) 0.1900(4) 0.045(2) Uani 1 d . . .
O12 O 0.2196(8) 0.8494(7) 0.1260(6) 0.060(2) Uani 1 d . . .
O13 O 0.0627(7) 0.9285(6) 0.0598(4) 0.044(2) Uani 1 d . . .
O14 O 0.0011(7) 0.7385(6) 0.0618(4) 0.044(2) Uani 1 d . . .
Cl2 Cl -0.2570(3) 0.8546(3) 0.33317(18) 0.0489(9) Uani 1 d . . .
O21 O -0.3744(7) 0.7651(7) 0.2787(5) 0.053(2) Uani 1 d . . .
O22 O -0.1520(8) 0.8470(8) 0.3050(8) 0.092(3) Uani 1 d . . .
O23 O -0.2778(13) 0.9577(8) 0.3282(9) 0.117(4) Uani 1 d . . .
O24 O -0.2251(13) 0.8442(13) 0.4184(7) 0.170(7) Uani 1 d . . .
O60 O -0.5261(17) 0.9977(14) 0.2821(11) 0.064(5) Uani 0.50 d P . .
O70 O -0.4396(15) 1.0621(16) 0.4431(11) 0.082(7) Uani 0.50 d P . .

loop_
_atom_site_aniso_label
_atom_site_aniso_U_11
_atom_site_aniso_U_22
_atom_site_aniso_U_33
_atom_site_aniso_U_23
_atom_site_aniso_U_13
_atom_site_aniso_U_12
Mn1 0.0215(9) 0.0297(10) 0.0196(8) 0.0083(7) 0.0063(7) -0.0013(7)
Mn2 0.0228(9) 0.0279(10) 0.0225(9) 0.0081(7) 0.0076(7) 0.0000(7)
O1 0.025(4) 0.032(4) 0.021(4) 0.006(3) 0.010(3) 0.004(3)
O2 0.027(4) 0.025(4) 0.024(4) 0.010(3) 0.011(3) 0.004(3)
N1 0.026(5) 0.024(5) 0.027(5) 0.008(4) 0.010(4) -0.006(4)
N4 0.028(5) 0.034(5) 0.022(5) 0.011(4) 0.011(4) 0.007(4)
N7 0.028(5) 0.031(5) 0.019(4) 0.008(4) 0.008(4) 0.005(4)
N12 0.023(5) 0.038(6) 0.027(5) 0.017(4) 0.011(4) 0.006(4)
N15 0.018(4) 0.032(5) 0.018(4) 0.011(4) 0.006(4) 0.002(4)
N18 0.024(5) 0.024(5) 0.025(5) 0.009(4) 0.011(4) 0.003(4)
C2 0.027(6) 0.028(6) 0.034(6) -0.001(5) 0.009(5) 0.001(5)
C3 0.038(7) 0.028(6) 0.031(6) 0.003(5) 0.014(5) 0.005(5)
C5 0.019(6) 0.032(6) 0.028(6) 0.005(5) 0.001(5) -0.011(5)
C6 0.027(6) 0.022(6) 0.041(7) 0.010(5) 0.014(5) -0.001(5)
C8 0.032(6) 0.029(6) 0.029(6) 0.011(5) 0.014(5) 0.009(5)
C9 0.031(6) 0.030(6) 0.031(6) 0.013(5) 0.009(5) 0.004(5)
C10 0.031(6) 0.036(7) 0.023(6) 0.007(5) 0.010(5) 0.012(5)
C11 0.026(6) 0.026(6) 0.025(6) 0.002(5) 0.009(5) 0.000(5)
C13 0.029(6) 0.042(7) 0.024(6) 0.014(5) 0.004(5) 0.006(5)
C14 0.020(6) 0.037(7) 0.029(6) 0.016(5) 0.010(5) 0.005(5)
C16 0.030(6) 0.028(6) 0.028(6) 0.005(5) 0.006(5) 0.005(5)
C17 0.028(6) 0.028(6) 0.021(5) 0.005(5) 0.005(5) -0.003(5)
C19 0.019(6) 0.041(7) 0.033(6) 0.014(5) 0.011(5) -0.001(5)
C20 0.036(6) 0.032(6) 0.020(5) 0.007(5) 0.019(5) 0.005(5)
C21 0.027(6) 0.032(7) 0.043(7) 0.016(5) 0.011(5) 0.003(5)
C22 0.032(6) 0.042(7) 0.031(6) 0.013(5) 0.018(5) 0.008(6)
C23 0.027(6) 0.045(7) 0.027(6) 0.012(5) 0.014(5) 0.004(5)
C24 0.022(6) 0.033(7) 0.036(6) 0.011(5) -0.001(5) -0.011(5)
B31 0.016(6) 0.030(8) 0.019(6) 0.010(6) 0.013(5) 0.004(6)
O31 0.024(4) 0.034(4) 0.021(4) 0.007(3) 0.005(3) 0.000(3)
O32 0.027(4) 0.028(4) 0.017(3) 0.008(3) 0.006(3) 0.003(3)
C32 0.020(5) 0.013(6) 0.020(5) 0.003(5) 0.007(4) -0.007(4)
C33 0.015(5) 0.038(7) 0.012(5) 0.010(5) -0.001(4) -0.007(5)
C34 0.016(5) 0.025(6) 0.032(6) 0.008(5) 0.012(5) -0.001(5)
C35 0.015(5) 0.034(7) 0.029(6) 0.010(5) 0.008(5) 0.002(5)
C36 0.019(5) 0.029(6) 0.017(5) 0.013(5) 0.006(4) 0.003(5)
C37 0.021(5) 0.027(6) 0.024(6) 0.006(5) 0.008(5) -0.003(5)
C38 0.024(6) 0.035(6) 0.017(5) 0.011(5) 0.008(5) 0.003(5)
N39 0.015(5) 0.045(6) 0.021(5) 0.010(4) -0.001(4) -0.001(4)
O39 0.031(4) 0.054(5) 0.028(4) 0.014(4) 0.006(3) 0.011(4)
C40 0.033(6) 0.035(7) 0.021(6) 0.006(5) 0.004(5) 0.005(5)
C41 0.031(6) 0.044(7) 0.023(6) 0.008(5) 0.008(5) 0.000(6)
N42 0.024(5) 0.032(5) 0.025(5) 0.010(4) 0.011(4) -0.003(4)
O42 0.028(4) 0.045(5) 0.024(4) 0.000(3) 0.005(3) 0.003(4)
C43 0.049(7) 0.064(8) 0.024(6) 0.021(6) 0.021(6) 0.015(6)
C44 0.043(7) 0.053(8) 0.022(6) 0.012(6) 0.007(5) 0.011(6)
C45 0.048(7) 0.051(8) 0.022(6) 0.009(6) 0.008(5) 0.016(6)
C46 0.030(6) 0.056(8) 0.041(7) 0.013(6) 0.015(6) 0.007(6)
Cl1 0.0481(19) 0.0291(17) 0.0316(15) 0.0095(13) 0.0145(14) 0.0086(14)
O11 0.072(6) 0.032(5) 0.029(4) 0.004(4) 0.024(4) 0.011(4)
O12 0.044(5) 0.066(6) 0.085(7) 0.035(5) 0.033(5) 0.019(5)
O13 0.066(5) 0.028(4) 0.029(4) 0.013(4) 0.012(4) 0.006(4)
O14 0.064(5) 0.032(5) 0.035(4) 0.014(4) 0.015(4) 0.013(4)
Cl2 0.050(2) 0.047(2) 0.0339(17) 0.0171(15) 0.0101(15) -0.0090(16)
O21 0.039(5) 0.055(6) 0.044(5) -0.003(4) 0.012(4) -0.004(4)
O22 0.038(5) 0.080(8) 0.154(10) 0.038(7) 0.042(6) -0.003(5)
O23 0.150(11) 0.051(7) 0.201(13) 0.054(8) 0.124(10) 0.028(7)
O24 0.128(10) 0.232(16) 0.043(7) 0.057(9) -0.017(7) -0.083(10)
O60 0.074(12) 0.054(12) 0.068(12) 0.037(10) 0.018(10) 0.020(10)
O70 0.037(10) 0.092(15) 0.062(12) -0.061(11) 0.014(9) -0.004(10)

loop_
_geom_bond_atom_site_label_1
_geom_bond_atom_site_label_2
_geom_bond_distance
_geom_bond_site_symmetry_2
_geom_bond_publ_flag
Mn1 O2 1.800(6) . ?
Mn1 O1 1.813(6) . ?
Mn1 O31 1.849(6) . ?
Mn1 N15 2.090(8) . ?
Mn1 N18 2.101(7) . ?
Mn1 N12 2.105(8) . ?
Mn1 Mn2 2.571(2) . ?
Mn2 O1 1.804(6) . ?
Mn2 O2 1.818(6) . ?
Mn2 O32 1.855(6) . ?
Mn2 N1 2.072(8) . ?
Mn2 N7 2.089(8) . ?
Mn2 N4 2.096(8) . ?
N1 C21 1.484(12) . ?
N1 C9 1.492(11) . ?
N1 C2 1.517(12) . ?
N4 C10 1.497(12) . ?
N4 C3 1.498(12) . ?
N4 C5 1.528(11) . ?
N7 C22 1.484(11) . ?
N7 C6 1.495(12) . ?
N7 C8 1.500(12) . ?
N12 C11 1.478(12) . ?
N12 C13 1.490(12) . ?
N12 C20 1.505(11) . ?
N15 C16 1.490(12) . ?
N15 C23 1.491(11) . ?
N15 C14 1.497(11) . ?
N18 C24 1.490(11) . ?
N18 C17 1.493(12) . ?
N18 C19 1.527(12) . ?
C2 C3 1.504(14) . ?
C5 C6 1.509(13) . ?
C8 C9 1.523(13) . ?
C10 C11 1.504(13) . ?
C13 C14 1.506(14) . ?
C16 C17 1.495(13) . ?
C19 C20 1.489(13) . ?
B31 O32 1.343(13) . ?
B31 O31 1.380(12) . ?
B31 C32 1.603(14) . ?
C32 C33 1.382(13) . ?
C32 C37 1.411(13) . ?
C33 C34 1.381(12) . ?
C34 C35 1.425(13) . ?
C35 C36 1.380(13) . ?
C35 C38 1.471(13) . ?
C36 C37 1.364(12) . ?
C38 N39 1.347(12) . ?
C38 N42 1.357(12) . ?
N39 O39 1.284(10) . ?
N39 C40 1.504(12) . ?
C40 C44 1.519(14) . ?
C40 C41 1.552(14) . ?
C40 C43 1.553(14) . ?
C41 C46 1.503(14) . ?
C41 N42 1.505(12) . ?
C41 C45 1.541(14) . ?
N42 O42 1.290(10) . ?
Cl1 O12 1.408(8) . ?
Cl1 O13 1.421(7) . ?
Cl1 O11 1.440(7) . ?
Cl1 O14 1.444(8) . ?
Cl2 O23 1.390(10) . ?
Cl2 O24 1.407(10) . ?
Cl2 O21 1.422(8) . ?
Cl2 O22 1.426(9) . ?
